data_7003092
loop_
_publ_author_name
'Barnes, Nicholas A.'
'Brisdon, Alan K.'
'Brown, F. R. William'
'Cross, Wendy I.'
'Herbert, Christopher J.'
'Pritchard, Robin G.'
'Sadiq, Ghazala'

_publ_section_title
;
 The coordination chemistry of perfluorovinyl substituted phosphine
 ligands, a crystallographic and spectroscopic study.
 Co-crystallisation of both cis- and trans-isomers of
 [PtCl2{PiPr2(CF&#xE001;CF2)}2] within the same unit cell
;
_journal_issue 1
_journal_name_full 'Dalton Transactions'
_journal_page_first 101
_journal_paper_doi 10.1039/b711825b
_journal_year 2008
_chemical_formula_moiety 'C16 H28 Cl2 F6 P2 Pt1'
_chemical_formula_sum 'C16 H28 Cl2 F6 P2 Pt'
_chemical_formula_weight 662.3
_chemical_name_systematic
;
cis and trans -bis(diisopropylperfluorovinylphosphine)platinum(II) chloride
;
_space_group_IT_number 14
_symmetry_cell_setting monoclinic
_symmetry_space_group_name_Hall '-P 2ybc'
_symmetry_space_group_name_H-M 'P 1 21/c 1'
_atom_sites_solution_hydrogens geom
_atom_sites_solution_primary direct
_atom_sites_solution_secondary difmap
_audit_creation_method SHELXL-97
_cell_angle_alpha 90.00
_cell_angle_beta 93.315(15)
_cell_angle_gamma 90.00
_cell_formula_units_Z 6
_cell_length_a 8.1294(9)
_cell_length_b 16.184(7)
_cell_length_c 25.965(8)
_cell_measurement_temperature 293(2)
_cell_volume 3410.4(19)
_computing_structure_refinement 'SHELXL-97 (Sheldrick, 1997)'
_computing_structure_solution 'SHELXS-97 (Sheldrick, 1990)'
_diffrn_ambient_temperature 293(2)
_diffrn_measured_fraction_theta_full 0.997
_diffrn_measured_fraction_theta_max 0.997
_diffrn_radiation_monochromator graphite
_diffrn_radiation_source 'fine-focus sealed tube'
_diffrn_radiation_type MoK\a
_diffrn_radiation_wavelength 0.71073
_diffrn_reflns_av_R_equivalents 0.0187
_diffrn_reflns_av_sigmaI/netI 0.0337
_diffrn_reflns_limit_h_max 9
_diffrn_reflns_limit_h_min 0
_diffrn_reflns_limit_k_max 19
_diffrn_reflns_limit_k_min 0
_diffrn_reflns_limit_l_max 30
_diffrn_reflns_limit_l_min -30
_diffrn_reflns_number 6444
_diffrn_reflns_theta_full 24.99
_diffrn_reflns_theta_max 24.99
_diffrn_reflns_theta_min 1.48
_exptl_absorpt_coefficient_mu 6.595
_exptl_absorpt_correction_T_max 0.4379
_exptl_absorpt_correction_T_min 0.3522
_exptl_absorpt_correction_type psi-scan
_exptl_absorpt_process_details
;
North A.C.T., Phillips D.C. & Mathews F.S. (1968) Acta. Cryst. A24, 351
Number of psi-scan sets used was 5
Theta correction was applied.
Averaged transmission function was used.
No Fourier smoothing was applied.
;
_exptl_crystal_colour yellow
_exptl_crystal_density_diffrn 1.935
_exptl_crystal_density_method 'not measured'
_exptl_crystal_description prism
_exptl_crystal_F_000 1920
_exptl_crystal_size_max 0.20
_exptl_crystal_size_mid 0.15
_exptl_crystal_size_min 0.15
_refine_diff_density_max 3.402
_refine_diff_density_min -4.298
_refine_diff_density_rms 0.339
_refine_ls_extinction_method none
_refine_ls_goodness_of_fit_ref 1.039
_refine_ls_hydrogen_treatment fixed
_refine_ls_matrix_type full
_refine_ls_number_parameters 379
_refine_ls_number_reflns 5986
_refine_ls_number_restraints 0
_refine_ls_restrained_S_all 1.039
_refine_ls_R_factor_all 0.0806
_refine_ls_R_factor_gt 0.0627
_refine_ls_shift/su_max 0.128
_refine_ls_shift/su_mean 0.003
_refine_ls_structure_factor_coef Fsqd
_refine_ls_weighting_details 'calc w=1/[\s^2^(Fo^2^)+(0.1304P)^2^+19.9058P] where P=(Fo^2^+2Fc^2^)/3'
_refine_ls_weighting_scheme calc
_refine_ls_wR_factor_gt 0.1670
_refine_ls_wR_factor_ref 0.1842
_reflns_number_gt 4824
_reflns_number_total 5986
_reflns_threshold_expression >2sigma(I)
_cod_data_source_file b711825b.txt
_cod_data_source_block nb2b
_cod_depositor_comments
;
The following automatic conversions were performed:
'_symmetry_cell_setting' value 'Monoclinic' changed to 'monoclinic'
according to '/home/saulius/struct/CIF-dictionaries/cif_core.dic'
dictionary named 'cif_core.dic' version 2.4.1 from 2010-06-29.

Automatic conversion script
Id: cif_fix_enum 1527 2010-12-29 10:47:43Z saulius 
;
_cod_original_cell_volume 3410.4(18)
_cod_original_sg_symbol_H-M 'P 2(1)/c'
_cod_database_code 7003092

loop_
_symmetry_equiv_pos_as_xyz
'x, y, z'
'-x, y+1/2, -z+1/2'
'-x, -y, -z'
'x, -y-1/2, z-1/2'

loop_
_atom_site_label
_atom_site_type_symbol
_atom_site_fract_x
_atom_site_fract_y
_atom_site_fract_z
_atom_site_U_iso_or_equiv
_atom_site_adp_type
_atom_site_occupancy
_atom_site_symmetry_multiplicity
_atom_site_calc_flag
_atom_site_refinement_flags
_atom_site_disorder_assembly
_atom_site_disorder_group
Pt1 Pt 0.48334(6) 0.06482(2) 0.296421(16) 0.02690(18) Uani 1 1 d . . .
Pt2 Pt 0.0000 0.0000 0.0000 0.0273(2) Uani 1 2 d S . .
Cl1 Cl 0.6094(5) 0.1610(2) 0.24438(14) 0.0557(11) Uani 1 1 d . . .
Cl2 Cl 0.5275(6) -0.0310(2) 0.23189(13) 0.0634(12) Uani 1 1 d . . .
Cl3 Cl -0.0298(5) -0.10277(19) 0.05945(12) 0.0454(8) Uani 1 1 d . . .
P1 P 0.4710(4) 0.16948(17) 0.35272(11) 0.0270(6) Uani 1 1 d . . .
P2 P 0.3588(4) -0.03984(18) 0.33555(12) 0.0307(7) Uani 1 1 d . . .
P3 P 0.0766(4) 0.0884(2) 0.06593(12) 0.0349(7) Uani 1 1 d . . .
F1 F 0.1753(9) 0.1477(5) 0.3866(3) 0.051(2) Uani 1 1 d . . .
F2 F 0.2338(13) 0.1530(6) 0.4861(4) 0.073(3) Uani 1 1 d . . .
F3 F 0.4953(14) 0.1677(7) 0.4821(3) 0.076(3) Uani 1 1 d . . .
F4 F 0.4674(11) -0.0191(5) 0.4325(3) 0.049(2) Uani 1 1 d . . .
F5 F 0.1970(13) -0.0220(5) 0.4808(4) 0.067(3) Uani 1 1 d . . .
F6 F 0.0412(11) -0.0407(6) 0.4110(3) 0.058(2) Uani 1 1 d . . .
F7 F 0.1359(15) 0.2529(5) 0.0727(4) 0.081(3) Uani 1 1 d . . .
F8 F -0.1339(15) 0.3049(5) 0.0225(4) 0.076(3) Uani 1 1 d . . .
F9 F -0.2265(11) 0.1816(6) 0.0100(4) 0.061(2) Uani 1 1 d . . .
C1 C 0.3341(16) 0.1580(7) 0.4049(5) 0.033(3) Uani 1 1 d . . .
C2 C 0.353(2) 0.1608(8) 0.4545(5) 0.048(4) Uani 1 1 d . . .
C3 C 0.6740(17) 0.1940(9) 0.3870(5) 0.041(3) Uani 1 1 d . . .
H3 H 0.6529 0.2260 0.4180 0.050 Uiso 1 1 calc R . .
C4 C 0.7604(19) 0.1159(11) 0.4036(6) 0.059(4) Uani 1 1 d . . .
H4A H 0.7865 0.0847 0.3737 0.088 Uiso 1 1 calc R . .
H4B H 0.6899 0.0838 0.4243 0.088 Uiso 1 1 calc R . .
H4C H 0.8601 0.1292 0.4235 0.088 Uiso 1 1 calc R . .
C5 C 0.780(2) 0.2464(11) 0.3531(7) 0.070(5) Uani 1 1 d . . .
H5A H 0.8819 0.2596 0.3718 0.105 Uiso 1 1 calc R . .
H5B H 0.7224 0.2965 0.3438 0.105 Uiso 1 1 calc R . .
H5C H 0.8021 0.2162 0.3225 0.105 Uiso 1 1 calc R . .
C6 C 0.3912(18) 0.2655(7) 0.3241(5) 0.040(3) Uani 1 1 d . . .
H6 H 0.4774 0.2870 0.3029 0.048 Uiso 1 1 calc R . .
C7 C 0.246(2) 0.2540(11) 0.2895(8) 0.077(6) Uani 1 1 d . . .
H7A H 0.1595 0.2295 0.3081 0.115 Uiso 1 1 calc R . .
H7B H 0.2723 0.2183 0.2616 0.115 Uiso 1 1 calc R . .
H7C H 0.2096 0.3065 0.2759 0.115 Uiso 1 1 calc R . .
C8 C 0.363(2) 0.3321(8) 0.3653(6) 0.061(5) Uani 1 1 d . . .
H8A H 0.3416 0.3843 0.3486 0.091 Uiso 1 1 calc R . .
H8B H 0.4601 0.3366 0.3881 0.091 Uiso 1 1 calc R . .
H8C H 0.2710 0.3168 0.3846 0.091 Uiso 1 1 calc R . .
C9 C 0.3229(18) -0.0292(7) 0.4031(5) 0.039(3) Uani 1 1 d . . .
C10 C 0.194(2) -0.0305(8) 0.4313(4) 0.044(4) Uani 1 1 d . . .
C11 C 0.155(2) -0.0656(9) 0.3065(6) 0.052(4) Uani 1 1 d . . .
H11 H 0.0987 -0.1005 0.3309 0.062 Uiso 1 1 calc R . .
C12 C 0.0499(19) 0.0124(10) 0.2968(6) 0.054(4) Uani 1 1 d . . .
H12A H 0.0826 0.0394 0.2660 0.081 Uiso 1 1 calc R . .
H12B H 0.0662 0.0493 0.3256 0.081 Uiso 1 1 calc R . .
H12C H -0.0643 -0.0026 0.2926 0.081 Uiso 1 1 calc R . .
C13 C 0.163(3) -0.1155(13) 0.2540(8) 0.091(7) Uani 1 1 d . . .
H13A H 0.0550 -0.1339 0.2427 0.136 Uiso 1 1 calc R . .
H13B H 0.2346 -0.1624 0.2594 0.136 Uiso 1 1 calc R . .
H13C H 0.2060 -0.0802 0.2282 0.136 Uiso 1 1 calc R . .
C14 C 0.4836(18) -0.1357(7) 0.3386(6) 0.044(3) Uani 1 1 d . . .
H14 H 0.4785 -0.1568 0.3032 0.053 Uiso 1 1 calc R . .
C15 C 0.661(2) -0.1215(10) 0.3517(7) 0.064(5) Uani 1 1 d . . .
H15A H 0.6775 -0.1092 0.3878 0.096 Uiso 1 1 calc R . .
H15B H 0.6989 -0.0759 0.3319 0.096 Uiso 1 1 calc R . .
H15C H 0.7224 -0.1702 0.3439 0.096 Uiso 1 1 calc R . .
C16 C 0.409(2) -0.2039(9) 0.3701(6) 0.061(4) Uani 1 1 d . . .
H16A H 0.4714 -0.2538 0.3669 0.092 Uiso 1 1 calc R . .
H16B H 0.2970 -0.2133 0.3577 0.092 Uiso 1 1 calc R . .
H16C H 0.4113 -0.1877 0.4057 0.092 Uiso 1 1 calc R . .
C17 C 0.0248(19) 0.1961(8) 0.0534(5) 0.041(3) Uani 1 1 d . . .
C18 C -0.106(2) 0.2255(8) 0.0302(6) 0.050(4) Uani 1 1 d . . .
C19 C 0.298(2) 0.0900(11) 0.0763(7) 0.062(5) Uani 1 1 d . . .
H19 H 0.3266 0.1315 0.1028 0.075 Uiso 1 1 calc R . .
C20 C 0.360(2) 0.0055(12) 0.0966(8) 0.079(6) Uani 1 1 d . . .
H20A H 0.3353 -0.0361 0.0710 0.119 Uiso 1 1 calc R . .
H20B H 0.3071 -0.0080 0.1276 0.119 Uiso 1 1 calc R . .
H20C H 0.4773 0.0079 0.1039 0.119 Uiso 1 1 calc R . .
C21 C 0.382(2) 0.1145(14) 0.0273(8) 0.080(6) Uani 1 1 d . . .
H21A H 0.4974 0.1221 0.0352 0.121 Uiso 1 1 calc R . .
H21B H 0.3343 0.1651 0.0140 0.121 Uiso 1 1 calc R . .
H21C H 0.3654 0.0716 0.0020 0.121 Uiso 1 1 calc R . .
C22 C -0.011(2) 0.0706(8) 0.1298(5) 0.047(4) Uani 1 1 d . . .
H22 H 0.0237 0.0156 0.1418 0.057 Uiso 1 1 calc R . .
C23 C 0.052(3) 0.1328(12) 0.1700(6) 0.078(6) Uani 1 1 d . . .
H23A H 0.0337 0.1878 0.1569 0.118 Uiso 1 1 calc R . .
H23B H 0.1677 0.1243 0.1775 0.118 Uiso 1 1 calc R . .
H23C H -0.0058 0.1257 0.2009 0.118 Uiso 1 1 calc R . .
C24 C -0.197(2) 0.0705(9) 0.1229(6) 0.051(4) Uani 1 1 d . . .
H24A H -0.2427 0.0506 0.1539 0.077 Uiso 1 1 calc R . .
H24B H -0.2311 0.0352 0.0946 0.077 Uiso 1 1 calc R . .
H24C H -0.2355 0.1257 0.1159 0.077 Uiso 1 1 calc R . .

loop_
_atom_site_aniso_label
_atom_site_aniso_U_11
_atom_site_aniso_U_22
_atom_site_aniso_U_33
_atom_site_aniso_U_23
_atom_site_aniso_U_13
_atom_site_aniso_U_12
Pt1 0.0425(3) 0.0163(3) 0.0224(3) -0.00139(15) 0.00633(19) 0.00028(17)
Pt2 0.0356(4) 0.0202(3) 0.0269(4) 0.0051(2) 0.0071(3) -0.0013(2)
Cl1 0.096(3) 0.0269(15) 0.049(2) -0.0008(14) 0.042(2) -0.0088(17)
Cl2 0.132(4) 0.0261(16) 0.0351(18) -0.0091(14) 0.030(2) -0.005(2)
Cl3 0.076(2) 0.0279(15) 0.0337(17) 0.0090(13) 0.0154(16) -0.0030(15)
P1 0.0341(16) 0.0202(14) 0.0273(15) -0.0063(11) 0.0077(12) -0.0020(12)
P2 0.0447(18) 0.0157(13) 0.0317(16) 0.0003(12) 0.0023(14) -0.0012(13)
P3 0.046(2) 0.0282(16) 0.0307(16) 0.0052(13) 0.0018(14) -0.0075(14)
F1 0.041(4) 0.047(5) 0.066(5) 0.003(4) 0.017(4) -0.007(4)
F2 0.105(8) 0.057(6) 0.064(6) -0.007(5) 0.058(6) -0.012(5)
F3 0.114(9) 0.088(7) 0.025(4) -0.014(4) 0.006(5) -0.028(6)
F4 0.072(6) 0.049(5) 0.025(4) 0.006(3) -0.001(4) 0.002(4)
F5 0.104(8) 0.041(5) 0.061(6) 0.006(4) 0.040(5) 0.001(5)
F6 0.050(5) 0.078(6) 0.046(5) 0.015(4) 0.011(4) -0.008(5)
F7 0.126(9) 0.037(5) 0.075(7) 0.004(4) -0.028(6) -0.042(5)
F8 0.120(9) 0.033(5) 0.076(7) 0.014(4) 0.028(6) 0.025(5)
F9 0.053(5) 0.054(5) 0.078(6) 0.010(5) 0.009(5) 0.011(4)
C1 0.047(8) 0.021(6) 0.034(7) 0.000(5) 0.015(6) 0.000(5)
C2 0.086(11) 0.029(7) 0.032(7) -0.015(6) 0.024(8) -0.002(7)
C3 0.052(8) 0.049(8) 0.023(6) -0.014(6) -0.001(6) -0.005(7)
C4 0.049(9) 0.077(12) 0.049(9) -0.006(8) -0.018(7) 0.003(8)
C5 0.059(11) 0.078(12) 0.073(12) 0.000(10) 0.008(9) -0.032(10)
C6 0.055(8) 0.021(6) 0.048(8) 0.004(5) 0.031(7) 0.009(6)
C7 0.078(13) 0.055(11) 0.098(15) 0.041(10) 0.014(11) 0.016(9)
C8 0.108(14) 0.026(7) 0.053(9) 0.000(6) 0.045(9) 0.007(8)
C9 0.060(9) 0.016(6) 0.039(7) 0.006(5) 0.002(7) 0.002(6)
C10 0.087(12) 0.031(7) 0.014(6) 0.012(5) 0.011(6) 0.001(7)
C11 0.059(10) 0.044(8) 0.050(9) -0.005(6) -0.007(7) -0.017(7)
C12 0.049(9) 0.070(11) 0.043(8) 0.010(7) -0.012(7) -0.013(8)
C13 0.084(14) 0.094(16) 0.091(15) -0.052(13) -0.023(11) -0.009(12)
C14 0.063(9) 0.021(6) 0.049(8) 0.014(6) 0.010(7) 0.014(6)
C15 0.080(12) 0.045(9) 0.066(11) 0.001(8) -0.012(9) 0.026(8)
C16 0.096(13) 0.027(7) 0.061(10) 0.007(7) 0.011(9) 0.006(8)
C17 0.068(10) 0.024(6) 0.030(7) 0.001(5) 0.002(6) -0.010(6)
C18 0.075(11) 0.029(7) 0.048(8) -0.002(6) 0.016(8) 0.010(7)
C19 0.057(10) 0.068(11) 0.060(10) 0.022(9) -0.016(8) -0.020(8)
C20 0.037(9) 0.102(15) 0.095(14) 0.036(12) -0.031(9) -0.007(9)
C21 0.052(10) 0.099(16) 0.090(14) 0.026(12) 0.002(10) -0.005(10)
C22 0.081(11) 0.036(7) 0.024(6) -0.001(5) -0.001(7) -0.011(7)
C23 0.123(17) 0.077(12) 0.036(9) -0.004(8) 0.003(9) -0.018(12)
C24 0.066(10) 0.045(8) 0.045(8) -0.003(6) 0.017(7) -0.004(7)

loop_
_atom_type_symbol
_atom_type_description
_atom_type_scat_dispersion_real
_atom_type_scat_dispersion_imag
_atom_type_scat_source
C C 0.0033 0.0016 'International Tables Vol C Tables 4.2.6.8 and 6.1.1.4'
H H 0.0000 0.0000 'International Tables Vol C Tables 4.2.6.8 and 6.1.1.4'
Cl Cl 0.1484 0.1585 'International Tables Vol C Tables 4.2.6.8 and 6.1.1.4'
F F 0.0171 0.0103 'International Tables Vol C Tables 4.2.6.8 and 6.1.1.4'
P P 0.1023 0.0942 'International Tables Vol C Tables 4.2.6.8 and 6.1.1.4'
Pt Pt -1.7033 8.3905 'International Tables Vol C Tables 4.2.6.8 and 6.1.1.4'

loop_
_geom_angle_atom_site_label_1
_geom_angle_atom_site_label_2
_geom_angle_atom_site_label_3
_geom_angle
_geom_angle_site_symmetry_1
_geom_angle_site_symmetry_3
_geom_angle_publ_flag
P1 Pt1 P2 103.68(11) . . ?
P1 Pt1 Cl2 170.86(13) . . ?
P2 Pt1 Cl2 85.14(12) . . ?
P1 Pt1 Cl1 84.93(12) . . ?
P2 Pt1 Cl1 171.18(12) . . ?
Cl2 Pt1 Cl1 86.35(13) . . ?
P3 Pt2 P3 180.00(17) . 3 ?
P3 Pt2 Cl3 90.88(12) . 3 ?
P3 Pt2 Cl3 89.12(12) 3 3 ?
P3 Pt2 Cl3 89.12(12) . . ?
P3 Pt2 Cl3 90.88(12) 3 . ?
Cl3 Pt2 Cl3 180.00(15) 3 . ?
C1 P1 C6 99.9(6) . . ?
C1 P1 C3 103.2(6) . . ?
C6 P1 C3 107.2(7) . . ?
C1 P1 Pt1 117.5(4) . . ?
C6 P1 Pt1 113.9(4) . . ?
C3 P1 Pt1 113.5(4) . . ?
C9 P2 C11 103.2(7) . . ?
C9 P2 C14 99.1(6) . . ?
C11 P2 C14 107.9(7) . . ?
C9 P2 Pt1 118.1(4) . . ?
C11 P2 Pt1 114.0(5) . . ?
C14 P2 Pt1 113.0(4) . . ?
C19 P3 C17 103.4(7) . . ?
C19 P3 C22 107.4(8) . . ?
C17 P3 C22 102.1(6) . . ?
C19 P3 Pt2 110.3(7) . . ?
C17 P3 Pt2 114.5(4) . . ?
C22 P3 Pt2 117.8(4) . . ?
C2 C1 F1 114.2(12) . . ?
C2 C1 P1 134.5(12) . . ?
F1 C1 P1 111.3(8) . . ?
C1 C2 F2 124.8(16) . . ?
C1 C2 F3 126.2(14) . . ?
F2 C2 F3 108.8(12) . . ?
C4 C3 C5 111.4(14) . . ?
C4 C3 P1 110.2(9) . . ?
C5 C3 P1 110.8(10) . . ?
C7 C6 C8 111.8(14) . . ?
C7 C6 P1 113.5(10) . . ?
C8 C6 P1 112.0(10) . . ?
C10 C9 F4 112.0(12) . . ?
C10 C9 P2 136.2(12) . . ?
F4 C9 P2 111.8(9) . . ?
F5 C10 C9 125.8(15) . . ?
F5 C10 F6 111.7(13) . . ?
C9 C10 F6 122.5(11) . . ?
C12 C11 C13 109.2(14) . . ?
C12 C11 P2 111.1(9) . . ?
C13 C11 P2 112.6(12) . . ?
C15 C14 C16 113.8(13) . . ?
C15 C14 P2 113.8(10) . . ?
C16 C14 P2 113.3(10) . . ?
C18 C17 F7 115.8(12) . . ?
C18 C17 P3 128.1(11) . . ?
F7 C17 P3 116.0(10) . . ?
C17 C18 F9 124.9(13) . . ?
C17 C18 F8 124.3(16) . . ?
F9 C18 F8 110.7(14) . . ?
C21 C19 C20 111.2(17) . . ?
C21 C19 P3 111.5(11) . . ?
C20 C19 P3 110.1(11) . . ?
C24 C22 C23 112.2(14) . . ?
C24 C22 P3 109.0(10) . . ?
C23 C22 P3 112.2(11) . . ?

loop_
_geom_bond_atom_site_label_1
_geom_bond_atom_site_label_2
_geom_bond_distance
_geom_bond_site_symmetry_2
_geom_bond_publ_flag
Pt1 P1 2.243(3) . ?
Pt1 P2 2.246(3) . ?
Pt1 Cl2 2.326(3) . ?
Pt1 Cl1 2.336(3) . ?
Pt2 P3 2.290(3) . ?
Pt2 P3 2.290(3) 3 ?
Pt2 Cl3 2.292(3) 3 ?
Pt2 Cl3 2.292(3) . ?
P1 C1 1.813(12) . ?
P1 C6 1.826(13) . ?
P1 C3 1.871(14) . ?
P2 C9 1.802(13) . ?
P2 C11 1.832(15) . ?
P2 C14 1.853(12) . ?
P3 C19 1.805(16) . ?
P3 C17 1.818(13) . ?
P3 C22 1.865(14) . ?
F1 C1 1.360(15) . ?
F2 C2 1.311(16) . ?
F3 C2 1.330(19) . ?
F4 C9 1.373(16) . ?
F5 C10 1.291(15) . ?
F6 C10 1.332(18) . ?
F7 C17 1.364(15) . ?
F8 C18 1.317(16) . ?
F9 C18 1.296(18) . ?
C1 C2 1.289(19) . ?
C3 C4 1.50(2) . ?
C3 C5 1.52(2) . ?
C6 C7 1.45(2) . ?
C6 C8 1.543(18) . ?
C9 C10 1.31(2) . ?
C11 C12 1.54(2) . ?
C11 C13 1.59(2) . ?
C14 C15 1.48(2) . ?
C14 C16 1.521(19) . ?
C17 C18 1.28(2) . ?
C19 C21 1.53(2) . ?
C19 C20 1.54(2) . ?
C22 C24 1.51(2) . ?
C22 C23 1.52(2) . ?
